data_7706720
loop_
_publ_author_name
'Awwadi, Firas F.'
'Alwahsh, Manal I.'
'Turnbull, Mark M.'
'Landee, Christopher P.'
'Twamley, Brendan'

_publ_section_title
;
 Two new canted antiferromagnetic systems: magnetic, theoretical, and
 crystallographic studies on trans-bis(2-iodopyridine)dihalocopper(ii).
;
_journal_issue 12
_journal_name_full 'Dalton transactions (Cambridge, England : 2003)'
_journal_page_first 4167
_journal_page_last 4178
_journal_paper_doi 10.1039/d0dt04071a
_journal_volume 50
_journal_year 2021
_chemical_formula_moiety 'C10 H8 Cl2 Cu I2 N2'
_chemical_formula_sum 'C10 H8 Cl2 Cu I2 N2'
_chemical_formula_weight 544.42
_space_group_crystal_system monoclinic
_space_group_IT_number 15
_space_group_name_Hall '-C 2yc'
_space_group_name_H-M_alt 'C 1 2/c 1'
_atom_sites_solution_hydrogens geom
_atom_sites_solution_primary dual
_audit_creation_date 2021-02-16
_audit_creation_method
;
Olex2 1.3
(compiled 2020.11.12 svn.r5f609507 for OlexSys, GUI svn.r6226)
;
_audit_update_record
;
2021-02-16 deposited with the CCDC.	2021-03-01 downloaded from the CCDC.
;
_cell_angle_alpha 90
_cell_angle_beta 109.536(5)
_cell_angle_gamma 90
_cell_formula_units_Z 4
_cell_length_a 15.3782(17)
_cell_length_b 7.7571(9)
_cell_length_c 12.6701(14)
_cell_measurement_reflns_used 1979
_cell_measurement_temperature 150(2)
_cell_measurement_theta_max 26.39
_cell_measurement_theta_min 2.98
_cell_volume 1424.4(3)
_computing_cell_refinement 'SAINT V8.40A (Bruker, 2019)'
_computing_data_collection 'APEX 3 (Bruker, 2017) '
_computing_data_reduction 'SAINT V8.40A (Bruker, 2019)'
_computing_molecular_graphics 'Olex2 (Dolomanov et al., 2009)'
_computing_publication_material 'Olex2 (Dolomanov et al., 2009)'
_computing_structure_refinement 'SHELXL  (Sheldrick, 2015)'
_computing_structure_solution 'SHELXT  (Sheldrick, 2015)'
_diffrn_ambient_temperature 150(2)
_diffrn_detector 'CMOS area detector'
_diffrn_detector_area_resol_mean 5.12
_diffrn_detector_type 'Bruker PHOTON 50'
_diffrn_measured_fraction_theta_full 0.999
_diffrn_measured_fraction_theta_max 0.999
_diffrn_measurement_device 'three-circle diffractometer'
_diffrn_measurement_device_type 'Bruker D8 Quest ECO'
_diffrn_measurement_method '\w scans'
_diffrn_radiation_collimation '0.5 mm double-pinhole'
_diffrn_radiation_detector 'Bruker PHOTON 50'
_diffrn_radiation_monochromator graphite
_diffrn_radiation_probe x-ray
_diffrn_radiation_type 'Mo K\a'
_diffrn_radiation_wavelength 0.71073
_diffrn_radiation_xray_symbol K-L~3~
_diffrn_reflns_av_R_equivalents 0.0213
_diffrn_reflns_av_unetI/netI 0.0104
_diffrn_reflns_Laue_measured_fraction_full 0.999
_diffrn_reflns_Laue_measured_fraction_max 0.999
_diffrn_reflns_limit_h_max 20
_diffrn_reflns_limit_h_min -20
_diffrn_reflns_limit_k_max 10
_diffrn_reflns_limit_k_min -10
_diffrn_reflns_limit_l_max 16
_diffrn_reflns_limit_l_min -16
_diffrn_reflns_number 15722
_diffrn_reflns_point_group_measured_fraction_full 0.999
_diffrn_reflns_point_group_measured_fraction_max 0.999
_diffrn_reflns_theta_full 25.242
_diffrn_reflns_theta_max 27.998
_diffrn_reflns_theta_min 2.978
_diffrn_source 'sealed X-ray tube'
_diffrn_source_current 20.0
_diffrn_source_power 1.0
_diffrn_source_type 'Siemens, KFF Mo 2K -90 C'
_diffrn_source_voltage 50.0
_exptl_absorpt_coefficient_mu 6.222
_exptl_absorpt_correction_T_max 0.7456
_exptl_absorpt_correction_T_min 0.6266
_exptl_absorpt_correction_type multi-scan
_exptl_absorpt_process_details
;
SADABS-2016/2 (Krause, 2015) was used for absorption correction.
wR2(int) was 0.0703 before and 0.0421 after correction.
The Ratio of minimum to maximum transmission is 0.8404.
The \l/2 correction factor is 0.00150.
;
_exptl_crystal_colour blue
_exptl_crystal_colour_primary blue
_exptl_crystal_density_diffrn 2.539
_exptl_crystal_density_method 'not measured'
_exptl_crystal_description block
_exptl_crystal_F_000 1004
_exptl_crystal_size_max 0.28
_exptl_crystal_size_mid 0.26
_exptl_crystal_size_min 0.21
_refine_diff_density_max 0.389
_refine_diff_density_min -0.330
_refine_diff_density_rms 0.067
_refine_ls_extinction_coef 0.00316(8)
_refine_ls_extinction_expression Fc^*^=kFc[1+0.001xFc^2^\l^3^/sin(2\q)]^-1/4^
_refine_ls_extinction_method 'SHELXL-2018/3 (Sheldrick 2018)'
_refine_ls_goodness_of_fit_ref 1.163
_refine_ls_hydrogen_treatment constr
_refine_ls_matrix_type full
_refine_ls_number_parameters 80
_refine_ls_number_reflns 1724
_refine_ls_number_restraints 0
_refine_ls_restrained_S_all 1.163
_refine_ls_R_factor_all 0.0127
_refine_ls_R_factor_gt 0.0117
_refine_ls_shift/su_max 0.002
_refine_ls_shift/su_mean 0.000
_refine_ls_structure_factor_coef Fsqd
_refine_ls_weighting_details 'w=1/[\s^2^(Fo^2^)+(0.0093P)^2^+1.7897P] where P=(Fo^2^+2Fc^2^)/3'
_refine_ls_weighting_scheme calc
_refine_ls_wR_factor_gt 0.0259
_refine_ls_wR_factor_ref 0.0262
_reflns_Friedel_coverage 0.000
_reflns_number_gt 1655
_reflns_number_total 1724
_reflns_threshold_expression 'I > 2\s(I)'
_cod_data_source_file d0dt04071a2.cif
_cod_data_source_block Cu(2ip)2Cl2_150K
_cod_depositor_comments 'Adding full bibliography for 7706719--7706724.cif.'
_cod_database_code 7706720
_shelx_shelxl_version_number 2018/3
_shelx_space_group_comment
;
The symmetry employed for this shelxl refinement is uniquely defined
by the following loop, which should always be used as a source of
symmetry information in preference to the above space-group names.
They are only intended as comments.
;
_shelx_estimated_absorpt_t_max 0.355
_shelx_estimated_absorpt_t_min 0.275
_olex2_refinement_description
;
1. Fixed Uiso
 At 1.2 times of:
  All C(H) groups
2.a Aromatic/amide H refined with riding coordinates:
 C2(H2), C3(H3), C4(H4), C5(H5)
;
_olex2_exptl_crystal_mounting_method 'mounted in oil on MITeGen microloop'
_olex2_submission_original_sample_id 'Cu(Ip)2Cl2 150K'
_olex2_submission_special_instructions 'No special instructions were received'

loop_
_space_group_symop_operation_xyz
'x, y, z'
'-x, y, -z+1/2'
'x+1/2, y+1/2, z'
'-x+1/2, y+1/2, -z+1/2'
'-x, -y, -z'
'x, -y, z-1/2'
'-x+1/2, -y+1/2, -z'
'x+1/2, -y+1/2, z-1/2'

loop_
_atom_site_label
_atom_site_type_symbol
_atom_site_fract_x
_atom_site_fract_y
_atom_site_fract_z
_atom_site_U_iso_or_equiv
_atom_site_adp_type
_atom_site_occupancy
_atom_site_site_symmetry_order
_atom_site_calc_flag
_atom_site_refinement_flags_posn
_atom_site_refinement_flags_adp
_atom_site_refinement_flags_occupancy
_atom_site_disorder_assembly
_atom_site_disorder_group
I1 I 0.35569(2) 0.81832(2) 0.30505(2) 0.01788(5) Uani 1 1 d . . . . .
Cu1 Cu 0.250000 0.750000 0.500000 0.01126(6) Uani 1 2 d S . P . .
Cl1 Cl 0.12696(3) 0.65027(5) 0.36052(3) 0.01759(8) Uani 1 1 d . . . . .
N1 N 0.32757(9) 0.56605(17) 0.46749(10) 0.0128(2) Uani 1 1 d . . . . .
C1 C 0.36768(10) 0.58121(19) 0.38894(12) 0.0132(3) Uani 1 1 d . . . . .
C2 C 0.41699(11) 0.4476(2) 0.36283(14) 0.0175(3) Uani 1 1 d . . . . .
H2 H 0.444263 0.461535 0.306251 0.021 Uiso 1 1 calc R U . . .
C3 C 0.42566(11) 0.2939(2) 0.42072(15) 0.0198(3) Uani 1 1 d . . . . .
H3 H 0.458930 0.200463 0.404238 0.024 Uiso 1 1 calc R U . . .
C4 C 0.38521(11) 0.2775(2) 0.50328(15) 0.0190(3) Uani 1 1 d . . . . .
H4 H 0.390773 0.173428 0.544565 0.023 Uiso 1 1 calc R U . . .
C5 C 0.33673(11) 0.4160(2) 0.52390(13) 0.0164(3) Uani 1 1 d . . . . .
H5 H 0.308755 0.405102 0.580021 0.020 Uiso 1 1 calc R U . . .

loop_
_atom_site_aniso_label
_atom_site_aniso_U_11
_atom_site_aniso_U_22
_atom_site_aniso_U_33
_atom_site_aniso_U_23
_atom_site_aniso_U_13
_atom_site_aniso_U_12
I1 0.02334(7) 0.01577(6) 0.01569(6) 0.00253(4) 0.00806(4) -0.00028(4)
Cu1 0.01294(12) 0.01062(12) 0.01108(12) -0.00039(9) 0.00518(9) 0.00235(9)
Cl1 0.01608(17) 0.01884(18) 0.01614(17) -0.00394(14) 0.00311(14) 0.00132(14)
N1 0.0131(6) 0.0125(6) 0.0131(6) -0.0002(5) 0.0045(5) 0.0018(5)
C1 0.0143(7) 0.0134(7) 0.0117(6) -0.0020(5) 0.0043(5) -0.0009(5)
C2 0.0163(7) 0.0191(8) 0.0193(8) -0.0049(6) 0.0087(6) -0.0001(6)
C3 0.0150(7) 0.0158(8) 0.0276(9) -0.0056(6) 0.0060(6) 0.0027(6)
C4 0.0181(7) 0.0126(7) 0.0249(8) 0.0015(6) 0.0052(6) 0.0010(6)
C5 0.0168(7) 0.0158(7) 0.0176(7) 0.0019(6) 0.0071(6) 0.0009(6)

loop_
_atom_type_symbol
_atom_type_description
_atom_type_scat_dispersion_real
_atom_type_scat_dispersion_imag
_atom_type_scat_source
C C 0.0033 0.0016 'International Tables Vol C Tables 4.2.6.8 and 6.1.1.4'
H H 0.0000 0.0000 'International Tables Vol C Tables 4.2.6.8 and 6.1.1.4'
Cl Cl 0.1484 0.1585 'International Tables Vol C Tables 4.2.6.8 and 6.1.1.4'
Cu Cu 0.3201 1.2651 'International Tables Vol C Tables 4.2.6.8 and 6.1.1.4'
I I -0.4742 1.8119 'International Tables Vol C Tables 4.2.6.8 and 6.1.1.4'
N N 0.0061 0.0033 'International Tables Vol C Tables 4.2.6.8 and 6.1.1.4'

loop_
_geom_angle_atom_site_label_1
_geom_angle_atom_site_label_2
_geom_angle_atom_site_label_3
_geom_angle
_geom_angle_site_symmetry_1
_geom_angle_site_symmetry_3
_geom_angle_publ_flag
Cl1 Cu1 Cl1 180.000(17) 7_566 . ?
N1 Cu1 Cl1 89.76(4) 7_566 7_566 ?
N1 Cu1 Cl1 89.76(4) . . ?
N1 Cu1 Cl1 90.24(4) . 7_566 ?
N1 Cu1 Cl1 90.24(4) 7_566 . ?
N1 Cu1 N1 180.0 7_566 . ?
C1 N1 Cu1 123.21(11) . . ?
C1 N1 C5 118.49(13) . . ?
C5 N1 Cu1 118.23(10) . . ?
N1 C1 I1 117.92(11) . . ?
N1 C1 C2 122.38(14) . . ?
C2 C1 I1 119.69(11) . . ?
C1 C2 H2 120.6 . . ?
C3 C2 C1 118.73(15) . . ?
C3 C2 H2 120.6 . . ?
C2 C3 H3 120.3 . . ?
C2 C3 C4 119.35(15) . . ?
C4 C3 H3 120.3 . . ?
C3 C4 H4 120.8 . . ?
C5 C4 C3 118.45(16) . . ?
C5 C4 H4 120.8 . . ?
N1 C5 C4 122.58(15) . . ?
N1 C5 H5 118.7 . . ?
C4 C5 H5 118.7 . . ?

loop_
_geom_bond_atom_site_label_1
_geom_bond_atom_site_label_2
_geom_bond_distance
_geom_bond_site_symmetry_2
_geom_bond_publ_flag
I1 C1 2.1014(15) . ?
Cu1 Cl1 2.2507(4) . ?
Cu1 Cl1 2.2506(4) 7_566 ?
Cu1 N1 1.9893(13) . ?
Cu1 N1 1.9893(13) 7_566 ?
N1 C1 1.3398(19) . ?
N1 C5 1.348(2) . ?
C1 C2 1.388(2) . ?
C2 H2 0.9500 . ?
C2 C3 1.383(2) . ?
C3 H3 0.9500 . ?
C3 C4 1.390(3) . ?
C4 H4 0.9500 . ?
C4 C5 1.382(2) . ?
C5 H5 0.9500 . ?

loop_
_geom_torsion_atom_site_label_1
_geom_torsion_atom_site_label_2
_geom_torsion_atom_site_label_3
_geom_torsion_atom_site_label_4
_geom_torsion
_geom_torsion_site_symmetry_1
_geom_torsion_site_symmetry_2
_geom_torsion_site_symmetry_3
_geom_torsion_site_symmetry_4
_geom_torsion_publ_flag
I1 C1 C2 C3 178.64(11) . . . . ?
Cu1 N1 C1 I1 4.71(16) . . . . ?
Cu1 N1 C1 C2 -176.05(11) . . . . ?
Cu1 N1 C5 C4 176.64(12) . . . . ?
N1 C1 C2 C3 -0.6(2) . . . . ?
C1 N1 C5 C4 -0.4(2) . . . . ?
C1 C2 C3 C4 -0.2(2) . . . . ?
C2 C3 C4 C5 0.6(2) . . . . ?
C3 C4 C5 N1 -0.3(2) . . . . ?
C5 N1 C1 I1 -178.35(11) . . . . ?
C5 N1 C1 C2 0.9(2) . . . . ?
